data_7202997
loop_
_publ_author_name
'Zhuo Zeng'
'Haixiang Gao'
'Brendan Twamley'
'Jean'ne M. Shreeve'

_publ_section_title
;
 Energetic mono and dibasic 5-dinitromethyltetrazolates: synthesis,
 properties, and particle processing
;
_journal_issue 36
_journal_name_full 'Journal of Materials Chemistry'
_journal_page_first 3819
_journal_paper_doi 10.1039/b708041g
_journal_volume 17
_journal_year 2007
_chemical_formula_moiety 'C2 H N6 O4, C2 H5 N4, 2(C2 H4 N4), H2 O'
_chemical_formula_sum 'C8 H16 N18 O5'
_chemical_formula_weight 444.39
_chemical_name_common 'C2HN6O4, C2H5N4, 2(C2H4N4), H2O'
_chemical_name_systematic
;
?
;
_space_group_IT_number 9
_symmetry_cell_setting monoclinic
_symmetry_space_group_name_Hall 'C -2yc'
_symmetry_space_group_name_H-M 'C 1 c 1'
_atom_sites_solution_hydrogens geom
_atom_sites_solution_primary direct
_atom_sites_solution_secondary difmap
_audit_creation_method SHELXL-97
_cell_angle_alpha 90.00
_cell_angle_beta 110.3840(10)
_cell_angle_gamma 90.00
_cell_formula_units_Z 4
_cell_length_a 11.9753(8)
_cell_length_b 23.2559(16)
_cell_length_c 6.8413(5)
_cell_measurement_reflns_used 6381
_cell_measurement_temperature 90(2)
_cell_measurement_theta_max 30.03
_cell_measurement_theta_min 3.18
_cell_volume 1786.0(2)
_computing_cell_refinement 'SAINT+ v. 7.23a (Bruker, 2006)'
_computing_data_collection 'SMART v. 5.632 (Bruker, 2006)'
_computing_data_reduction 'SAINT+ v. 7.23a (Bruker, 2006)'
_computing_molecular_graphics 'XP, SHELXTL v. 6.14 (Bruker, 2003)'
_computing_publication_material 'XCIF, SHELXTL, v. 6.14 (Bruker, 2001) '
_computing_structure_refinement 'XL,SHELXTL v. 6.14 (Bruker, 2003)'
_computing_structure_solution 'XS, SHELXTL v. 6.14 (Bruker, 2003) '
_diffrn_ambient_temperature 90(2)
_diffrn_detector_area_resol_mean 8.3
_diffrn_measured_fraction_theta_full 0.995
_diffrn_measured_fraction_theta_max 0.995
_diffrn_measurement_device_type 'Bruker/Siemens SMART APEX'
_diffrn_measurement_method '\w scans'
_diffrn_radiation_monochromator graphite
_diffrn_radiation_source 'normal-focus sealed tube'
_diffrn_radiation_type MoK\a
_diffrn_radiation_wavelength 0.71073
_diffrn_reflns_av_R_equivalents 0.0305
_diffrn_reflns_av_sigmaI/netI 0.0250
_diffrn_reflns_limit_h_max 16
_diffrn_reflns_limit_h_min -16
_diffrn_reflns_limit_k_max 31
_diffrn_reflns_limit_k_min -31
_diffrn_reflns_limit_l_max 9
_diffrn_reflns_limit_l_min -9
_diffrn_reflns_number 12564
_diffrn_reflns_theta_full 29.00
_diffrn_reflns_theta_max 29.00
_diffrn_reflns_theta_min 1.75
_exptl_absorpt_coefficient_mu 0.138
_exptl_absorpt_correction_T_max 0.989
_exptl_absorpt_correction_T_min 0.941
_exptl_absorpt_correction_type multi-scan
_exptl_absorpt_process_details 'SADABS-2004/1 (Bruker, 2004)'
_exptl_crystal_colour 'clear pale yellow'
_exptl_crystal_density_diffrn 1.653
_exptl_crystal_density_method 'not measured'
_exptl_crystal_description plate
_exptl_crystal_F_000 920
_exptl_crystal_size_max 0.44
_exptl_crystal_size_mid 0.13
_exptl_crystal_size_min 0.03
_refine_diff_density_max 0.288
_refine_diff_density_min -0.196
_refine_diff_density_rms 0.050
_refine_ls_abs_structure_details 'Flack H D (1983), Acta Cryst. A39, 876-881'
_refine_ls_extinction_method none
_refine_ls_goodness_of_fit_ref 1.035
_refine_ls_hydrogen_treatment constr
_refine_ls_matrix_type full
_refine_ls_number_parameters 280
_refine_ls_number_reflns 2372
_refine_ls_number_restraints 2
_refine_ls_restrained_S_all 1.034
_refine_ls_R_factor_all 0.0382
_refine_ls_R_factor_gt 0.0336
_refine_ls_shift/su_max 0.006
_refine_ls_shift/su_mean 0.001
_refine_ls_structure_factor_coef Fsqd
_refine_ls_weighting_details 'calc w=1/[\s^2^(Fo^2^)+(0.0433P)^2^+0.6517P] where P=(Fo^2^+2Fc^2^)/3'
_refine_ls_weighting_scheme calc
_refine_ls_wR_factor_gt 0.0752
_refine_ls_wR_factor_ref 0.0774
_reflns_number_gt 2186
_reflns_number_total 2372
_reflns_threshold_expression I>2\s(I)
_cod_data_source_file b708041g.txt
_cod_data_source_block compound10
_cod_depositor_comments
;
The following automatic conversions were performed:
'_symmetry_cell_setting' value 'Monoclinic' changed to 'monoclinic'
according to '/home/saulius/struct/CIF-dictionaries/cif_core.dic'
dictionary named 'cif_core.dic' version 2.4.1 from 2010-06-29.

Automatic conversion script
Id: cif_fix_enum 1527 2010-12-29 10:47:43Z saulius 
;
_cod_original_sg_symbol_H-M Cc
_cod_database_code 7202997

loop_
_symmetry_equiv_pos_as_xyz
'x, y, z'
'x, -y, z+1/2'
'x+1/2, y+1/2, z'
'x+1/2, -y+1/2, z+1/2'

loop_
_atom_site_label
_atom_site_type_symbol
_atom_site_fract_x
_atom_site_fract_y
_atom_site_fract_z
_atom_site_U_iso_or_equiv
_atom_site_adp_type
_atom_site_occupancy
_atom_site_symmetry_multiplicity
_atom_site_calc_flag
_atom_site_refinement_flags
_atom_site_disorder_assembly
_atom_site_disorder_group
C3 C 0.95397(19) 0.16166(10) 0.4711(3) 0.0181(4) Uani 1 1 d . . .
H3 H 0.9356 0.1231 0.4259 0.022 Uiso 1 1 calc R . .
C6 C 0.9420(2) 0.25067(10) 0.5583(4) 0.0187(4) Uani 1 1 d . . .
H6 H 0.9096 0.2859 0.5845 0.022 Uiso 1 1 calc R . .
C9 C 0.54555(19) 0.46592(9) 0.4519(3) 0.0162(4) Uani 1 1 d . . .
C10 C 0.58889(19) 0.40718(9) 0.4939(3) 0.0154(4) Uani 1 1 d . . .
C17 C 0.8578(2) 0.37709(10) 0.0811(3) 0.0173(4) Uani 1 1 d . . .
H17 H 0.8399 0.4167 0.0859 0.021 Uiso 1 1 calc R . .
C20 C 0.9511(2) 0.29776(9) 0.0764(3) 0.0194(4) Uani 1 1 d . . .
H20 H 1.0114 0.2712 0.0766 0.023 Uiso 1 1 calc R . .
C23 C 0.6015(2) 0.09626(9) 0.0899(4) 0.0193(4) Uani 1 1 d . . .
H23 H 0.6739 0.1172 0.1236 0.023 Uiso 1 1 calc R . .
C26 C 0.46861(19) 0.03003(9) -0.0235(3) 0.0166(4) Uani 1 1 d . . .
H26 H 0.4292 -0.0044 -0.0850 0.020 Uiso 1 1 calc R . .
N1 N 0.75461(17) 0.19136(8) 0.4355(3) 0.0207(4) Uani 1 1 d . . .
H1A H 0.7407 0.1923 0.5572 0.031 Uiso 1 1 d . . .
H1B H 0.7146 0.2208 0.3597 0.031 Uiso 1 1 d . . .
N2 N 0.87748(16) 0.20157(8) 0.4850(3) 0.0165(4) Uani 1 1 d . . .
N4 N 1.05948(17) 0.18567(8) 0.5317(3) 0.0189(4) Uani 1 1 d . . .
H4 H 1.1253 0.1679 0.5362 0.023 Uiso 1 1 calc R . .
N5 N 1.05418(18) 0.24189(8) 0.5870(3) 0.0204(4) Uani 1 1 d . . .
N7 N 0.42548(17) 0.47662(8) 0.3423(3) 0.0172(4) Uani 1 1 d . . .
N8 N 0.62514(17) 0.51173(8) 0.5251(3) 0.0178(4) Uani 1 1 d . . .
N11 N 0.52548(17) 0.36064(8) 0.5039(3) 0.0187(4) Uani 1 1 d . . .
N12 N 0.60360(17) 0.31580(8) 0.5439(3) 0.0197(4) Uani 1 1 d . . .
N13 N 0.70883(18) 0.33327(8) 0.5579(3) 0.0196(4) Uani 1 1 d . . .
N14 N 0.70143(17) 0.39027(8) 0.5269(3) 0.0165(4) Uani 1 1 d . . .
H14 H 0.7605 0.4129 0.5279 0.020 Uiso 1 1 calc R . .
N15 N 1.06543(16) 0.38896(8) 0.1011(3) 0.0183(4) Uani 1 1 d . . .
H15A H 1.1283 0.3758 0.2049 0.027 Uiso 1 1 d . . .
H15B H 1.0734 0.3910 -0.0240 0.027 Uiso 1 1 d . . .
N16 N 0.96443(16) 0.35577(8) 0.0866(3) 0.0161(4) Uani 1 1 d . . .
N18 N 0.78381(17) 0.33487(8) 0.0684(3) 0.0188(4) Uani 1 1 d . . .
N19 N 0.84370(18) 0.28368(8) 0.0661(3) 0.0216(4) Uani 1 1 d . . .
N21 N 0.65512(17) 0.01035(9) -0.0795(3) 0.0196(4) Uani 1 1 d . . .
H21A H 0.6776 0.0300 -0.1721 0.029 Uiso 1 1 d . . .
H21B H 0.7244 0.0094 0.0278 0.029 Uiso 1 1 d . . .
N22 N 0.58040(15) 0.04458(8) -0.0080(3) 0.0159(4) Uani 1 1 d . . .
N24 N 0.50783(17) 0.11314(8) 0.1315(3) 0.0198(4) Uani 1 1 d . . .
N25 N 0.42250(16) 0.06998(8) 0.0582(3) 0.0184(4) Uani 1 1 d . . .
O1 O 0.36058(14) 0.43461(7) 0.2622(3) 0.0234(4) Uani 1 1 d . . .
O2 O 0.38252(15) 0.52585(7) 0.3262(3) 0.0266(4) Uani 1 1 d . . .
O3 O 0.72762(15) 0.49933(7) 0.6453(3) 0.0260(4) Uani 1 1 d . . .
O4 O 0.59739(15) 0.56199(7) 0.4706(3) 0.0267(4) Uani 1 1 d . . .
O5 O 0.77389(15) 0.17301(7) 0.8854(3) 0.0236(4) Uani 1 1 d . . .
H5A H 0.8414 0.1579 0.9063 0.035 Uiso 1 1 d . . .
H5B H 0.7880 0.2059 0.9417 0.035 Uiso 1 1 d . . .

loop_
_atom_site_aniso_label
_atom_site_aniso_U_11
_atom_site_aniso_U_22
_atom_site_aniso_U_33
_atom_site_aniso_U_23
_atom_site_aniso_U_13
_atom_site_aniso_U_12
C3 0.0183(11) 0.0155(10) 0.0192(11) 0.0010(8) 0.0051(9) 0.0021(8)
C6 0.0192(10) 0.0159(10) 0.0189(11) -0.0001(8) 0.0039(8) -0.0007(8)
C9 0.0158(10) 0.0122(10) 0.0193(10) -0.0009(8) 0.0045(8) 0.0003(8)
C10 0.0144(10) 0.0165(10) 0.0145(10) -0.0010(8) 0.0039(8) -0.0024(8)
C17 0.0163(10) 0.0172(10) 0.0181(10) -0.0020(8) 0.0057(8) 0.0016(8)
C20 0.0202(10) 0.0148(10) 0.0228(11) -0.0015(9) 0.0070(9) 0.0020(9)
C23 0.0198(11) 0.0185(10) 0.0194(11) -0.0020(8) 0.0064(9) -0.0044(9)
C26 0.0136(9) 0.0171(10) 0.0169(10) 0.0011(8) 0.0023(8) -0.0020(8)
N1 0.0117(8) 0.0200(9) 0.0277(10) -0.0001(8) 0.0036(7) -0.0005(7)
N2 0.0147(9) 0.0137(8) 0.0197(9) -0.0006(7) 0.0043(7) -0.0004(7)
N4 0.0172(9) 0.0163(9) 0.0223(10) -0.0009(7) 0.0055(7) 0.0019(7)
N5 0.0205(9) 0.0156(9) 0.0240(10) -0.0011(8) 0.0062(8) -0.0002(8)
N7 0.0146(8) 0.0178(9) 0.0185(9) 0.0005(7) 0.0049(7) -0.0002(7)
N8 0.0159(8) 0.0154(9) 0.0228(9) -0.0013(7) 0.0073(7) 0.0011(7)
N11 0.0186(9) 0.0144(9) 0.0238(10) 0.0008(7) 0.0082(8) -0.0013(7)
N12 0.0184(9) 0.0160(9) 0.0246(10) 0.0011(7) 0.0073(8) 0.0009(7)
N13 0.0187(9) 0.0138(9) 0.0252(10) -0.0001(7) 0.0063(8) -0.0007(7)
N14 0.0158(9) 0.0123(8) 0.0220(9) -0.0001(7) 0.0072(7) -0.0010(7)
N15 0.0152(9) 0.0210(9) 0.0191(9) 0.0006(7) 0.0067(7) -0.0020(7)
N16 0.0155(9) 0.0161(8) 0.0173(9) -0.0012(7) 0.0062(7) 0.0000(7)
N18 0.0186(9) 0.0158(9) 0.0217(10) -0.0019(7) 0.0065(7) 0.0006(7)
N19 0.0202(9) 0.0167(9) 0.0265(10) -0.0002(7) 0.0067(8) 0.0023(8)
N21 0.0153(9) 0.0241(10) 0.0196(9) 0.0002(8) 0.0065(7) 0.0045(7)
N22 0.0147(8) 0.0177(9) 0.0151(8) -0.0004(7) 0.0049(7) -0.0004(7)
N24 0.0222(10) 0.0180(9) 0.0201(9) -0.0025(7) 0.0083(8) -0.0035(7)
N25 0.0176(9) 0.0165(9) 0.0203(9) 0.0010(7) 0.0055(7) -0.0015(7)
O1 0.0171(8) 0.0200(8) 0.0279(9) -0.0018(6) 0.0012(7) -0.0034(6)
O2 0.0181(8) 0.0175(8) 0.0384(10) -0.0003(7) 0.0026(7) 0.0037(7)
O3 0.0158(8) 0.0185(8) 0.0347(10) -0.0005(7) -0.0025(7) -0.0028(6)
O4 0.0215(9) 0.0115(8) 0.0447(11) 0.0014(7) 0.0083(8) 0.0014(6)
O5 0.0166(8) 0.0198(8) 0.0335(9) -0.0066(7) 0.0077(7) -0.0010(6)

loop_
_atom_type_symbol
_atom_type_description
_atom_type_scat_dispersion_real
_atom_type_scat_dispersion_imag
_atom_type_scat_source
C C 0.0033 0.0016 'International Tables Vol C Tables 4.2.6.8 and 6.1.1.4'
H H 0.0000 0.0000 'International Tables Vol C Tables 4.2.6.8 and 6.1.1.4'
N N 0.0061 0.0033 'International Tables Vol C Tables 4.2.6.8 and 6.1.1.4'
O O 0.0106 0.0060 'International Tables Vol C Tables 4.2.6.8 and 6.1.1.4'

loop_
_geom_angle_atom_site_label_1
_geom_angle_atom_site_label_2
_geom_angle_atom_site_label_3
_geom_angle
_geom_angle_site_symmetry_1
_geom_angle_site_symmetry_3
_geom_angle_publ_flag
N4 C3 N2 107.0(2) . . ?
N4 C3 H3 126.5 . . ?
N2 C3 H3 126.5 . . ?
N5 C6 N2 110.10(19) . . ?
N5 C6 H6 125.0 . . ?
N2 C6 H6 125.0 . . ?
N7 C9 N8 120.19(19) . . ?
N7 C9 C10 120.31(19) . . ?
N8 C9 C10 119.49(19) . . ?
N11 C10 N14 107.96(19) . . ?
N11 C10 C9 126.9(2) . . ?
N14 C10 C9 125.1(2) . . ?
N18 C17 N16 109.71(19) . . ?
N18 C17 H17 125.1 . . ?
N16 C17 H17 125.1 . . ?
N19 C20 N16 110.34(19) . . ?
N19 C20 H20 124.8 . . ?
N16 C20 H20 124.8 . . ?
N24 C23 N22 110.27(19) . . ?
N24 C23 H23 124.9 . . ?
N22 C23 H23 124.9 . . ?
N25 C26 N22 110.18(19) . . ?
N25 C26 H26 124.9 . . ?
N22 C26 H26 124.9 . . ?
N2 N1 H1A 106.6 . . ?
N2 N1 H1B 108.3 . . ?
H1A N1 H1B 106.4 . . ?
C3 N2 C6 107.04(18) . . ?
C3 N2 N1 123.51(19) . . ?
C6 N2 N1 129.43(18) . . ?
C3 N4 N5 111.24(19) . . ?
C3 N4 H4 124.4 . . ?
N5 N4 H4 124.4 . . ?
C6 N5 N4 104.63(18) . . ?
O2 N7 O1 120.38(18) . . ?
O2 N7 C9 121.96(18) . . ?
O1 N7 C9 117.65(18) . . ?
O4 N8 O3 121.03(19) . . ?
O4 N8 C9 122.22(19) . . ?
O3 N8 C9 116.73(18) . . ?
C10 N11 N12 105.49(18) . . ?
N13 N12 N11 110.89(17) . . ?
N12 N13 N14 106.83(18) . . ?
N13 N14 C10 108.82(18) . . ?
N13 N14 H14 125.6 . . ?
C10 N14 H14 125.6 . . ?
N16 N15 H15A 109.5 . . ?
N16 N15 H15B 109.7 . . ?
H15A N15 H15B 116.0 . . ?
C20 N16 C17 105.63(18) . . ?
C20 N16 N15 129.08(18) . . ?
C17 N16 N15 125.29(17) . . ?
C17 N18 N19 107.66(18) . . ?
C20 N19 N18 106.66(18) . . ?
N22 N21 H21A 110.0 . . ?
N22 N21 H21B 104.4 . . ?
H21A N21 H21B 99.8 . . ?
C26 N22 C23 105.68(18) . . ?
C26 N22 N21 124.40(19) . . ?
C23 N22 N21 129.91(18) . . ?
C23 N24 N25 106.36(18) . . ?
C26 N25 N24 107.50(17) . . ?
H5A O5 H5B 105.6 . . ?

loop_
_geom_bond_atom_site_label_1
_geom_bond_atom_site_label_2
_geom_bond_distance
_geom_bond_site_symmetry_2
_geom_bond_publ_flag
C3 N4 1.310(3) . ?
C3 N2 1.330(3) . ?
C3 H3 0.9500 . ?
C6 N5 1.305(3) . ?
C6 N2 1.372(3) . ?
C6 H6 0.9500 . ?
C9 N7 1.393(3) . ?
C9 N8 1.401(3) . ?
C9 C10 1.454(3) . ?
C10 N11 1.337(3) . ?
C10 N14 1.345(3) . ?
C17 N18 1.305(3) . ?
C17 N16 1.357(3) . ?
C17 H17 0.9500 . ?
C20 N19 1.306(3) . ?
C20 N16 1.357(3) . ?
C20 H20 0.9500 . ?
C23 N24 1.310(3) . ?
C23 N22 1.356(3) . ?
C23 H23 0.9500 . ?
C26 N25 1.302(3) . ?
C26 N22 1.349(3) . ?
C26 H26 0.9500 . ?
N1 N2 1.410(3) . ?
N1 H1A 0.9043 . ?
N1 H1B 0.8918 . ?
N4 N5 1.369(3) . ?
N4 H4 0.8800 . ?
N7 O2 1.244(2) . ?
N7 O1 1.250(3) . ?
N8 O4 1.237(2) . ?
N8 O3 1.250(3) . ?
N11 N12 1.364(3) . ?
N12 N13 1.296(3) . ?
N13 N14 1.340(3) . ?
N14 H14 0.8800 . ?
N15 N16 1.409(2) . ?
N15 H15A 0.8901 . ?
N15 H15B 0.8949 . ?
N18 N19 1.393(3) . ?
N21 N22 1.407(3) . ?
N21 H21A 0.8948 . ?
N21 H21B 0.8962 . ?
N24 N25 1.395(3) . ?
O5 H5A 0.8466 . ?
O5 H5B 0.8469 . ?

loop_
_geom_hbond_atom_site_label_D
_geom_hbond_atom_site_label_H
_geom_hbond_atom_site_label_A
_geom_hbond_distance_DH
_geom_hbond_distance_HA
_geom_hbond_distance_DA
_geom_hbond_angle_DHA
_geom_hbond_site_symmetry_A
N1 H1A O5 0.90 2.19 3.036(3) 156 .
N1 H1B N5 0.89 2.33 3.142(3) 151 4_454
N4 H4 N18 0.88 1.83 2.653(3) 154 4
N4 H4 O4 0.88 2.51 2.964(2) 113 3_545
N14 H14 N25 0.88 1.92 2.741(3) 155 4
N15 H15A O5 0.89 2.09 2.951(3) 164 4_554
N15 H15B N24 0.89 2.21 3.042(3) 154 4_554
N21 H21A N15 0.89 2.51 3.127(3) 126 4_454
N21 H21A O1 0.89 2.52 3.274(3) 142 4_554
N21 H21B O2 0.90 2.28 3.160(3) 166 3_545
N21 H21B O1 0.90 2.54 3.258(3) 138 3_545
O5 H5A N11 0.85 2.11 2.940(3) 166 4
O5 H5A O1 0.85 2.41 2.943(2) 121 4
O5 H5B N19 0.85 2.01 2.851(3) 172 1_556
C3 H3 O2 0.95 2.38 3.331(3) 177 3_545
C3 H3 O4 0.95 2.34 2.886(3) 116 3_545
